data_4511933
loop_
_publ_author_name
'Banerjee, Kaustuv'
'Roy, Sandipan'
'Biradha, Kumar'

_publ_section_title
;
 Design, Synthesis, and Photoluminescence Properties of One-, Two-, and
 Three-Dimensional Coordination Polymers: Anion-Assisted Argentophillic
 Interactions as Building Blocks
;
_journal_issue 10
_journal_name_full 'Crystal Growth &amp; Design'
_journal_page_first 5164
_journal_paper_doi 10.1021/cg500898c
_journal_volume 14
_journal_year 2014
_chemical_formula_sum 'C44 H42 Ag2 N4 O12 S2'
_chemical_formula_weight 1098.68
_chemical_name_systematic
; 
 ? 
;
_space_group_IT_number 2
_symmetry_cell_setting triclinic
_symmetry_space_group_name_Hall '-P 1'
_symmetry_space_group_name_H-M 'P -1'
_atom_sites_solution_hydrogens geom
_atom_sites_solution_primary direct
_atom_sites_solution_secondary difmap
_audit_creation_method SHELXL-97
_cell_angle_alpha 102.401(10)
_cell_angle_beta 101.842(9)
_cell_angle_gamma 106.290(9)
_cell_formula_units_Z 1
_cell_length_a 8.496(3)
_cell_length_b 11.529(4)
_cell_length_c 12.340(4)
_cell_measurement_temperature 293(2)
_cell_volume 1086.7(7)
_computing_structure_refinement 'SHELXL-97 (Sheldrick, 1997)'
_computing_structure_solution 'SHELXS-97 (Sheldrick, 1990)'
_diffrn_ambient_temperature 293(2)
_diffrn_measured_fraction_theta_full 0.988
_diffrn_measured_fraction_theta_max 0.988
_diffrn_radiation_monochromator graphite
_diffrn_radiation_source 'fine-focus sealed tube'
_diffrn_radiation_type MoK\a
_diffrn_radiation_wavelength 0.71073
_diffrn_reflns_av_R_equivalents 0.0818
_diffrn_reflns_av_sigmaI/netI 0.0911
_diffrn_reflns_limit_h_max 10
_diffrn_reflns_limit_h_min -9
_diffrn_reflns_limit_k_max 13
_diffrn_reflns_limit_k_min -13
_diffrn_reflns_limit_l_max 14
_diffrn_reflns_limit_l_min -14
_diffrn_reflns_number 12913
_diffrn_reflns_theta_full 25.50
_diffrn_reflns_theta_max 25.50
_diffrn_reflns_theta_min 1.76
_exptl_absorpt_coefficient_mu 1.066
_exptl_crystal_colour 'Deep Yellow'
_exptl_crystal_density_diffrn 1.679
_exptl_crystal_density_method 'not measured'
_exptl_crystal_description Needle
_exptl_crystal_F_000 556
_exptl_crystal_size_max 0.26
_exptl_crystal_size_mid 0.16
_exptl_crystal_size_min 0.12
_refine_diff_density_max 2.640
_refine_diff_density_min -0.863
_refine_diff_density_rms 0.167
_refine_ls_extinction_method none
_refine_ls_goodness_of_fit_ref 1.862
_refine_ls_hydrogen_treatment constr
_refine_ls_matrix_type full
_refine_ls_number_parameters 280
_refine_ls_number_reflns 3992
_refine_ls_number_restraints 12
_refine_ls_restrained_S_all 1.867
_refine_ls_R_factor_all 0.1417
_refine_ls_R_factor_gt 0.0787
_refine_ls_shift/su_max 0.000
_refine_ls_shift/su_mean 0.000
_refine_ls_structure_factor_coef Fsqd
_refine_ls_weighting_details 'calc w=1/[\s^2^(Fo^2^)+(0.0100P)^2^+0.0000P] where P=(Fo^2^+2Fc^2^)/3'
_refine_ls_weighting_scheme calc
_refine_ls_wR_factor_gt 0.1593
_refine_ls_wR_factor_ref 0.1666
_reflns_number_gt 2396
_reflns_number_total 3992
_reflns_threshold_expression >2sigma(I)
_cod_data_source_file cg500898c_si_002.cif
_cod_data_source_block 4
_cod_depositor_comments
;
The following automatic conversions were performed:

'_symmetry_cell_setting' value 'Triclinic' changed to 'triclinic'
according to
/home/saulius/struct/COD-crude-data--automatic-downloads/rss-feeds/ACS/lib/dictionaries/cif_core.dic
dictionary named 'cif_core.dic' version 2.4.2 from 2011-04-26.

Automatic conversion script
Id: cif_fix_values 2281 2013-09-26 08:29:07Z andrius 

 Adding full bibliography for 4511930--4511934.cif.
;
_cod_original_cell_volume 1086.7(6)
_cod_original_sg_symbol_H-M P-1
_cod_database_code 4511933

loop_
_symmetry_equiv_pos_as_xyz
'x, y, z'
'-x, -y, -z'

loop_
_atom_site_label
_atom_site_type_symbol
_atom_site_fract_x
_atom_site_fract_y
_atom_site_fract_z
_atom_site_U_iso_or_equiv
_atom_site_adp_type
_atom_site_occupancy
_atom_site_symmetry_multiplicity
_atom_site_calc_flag
_atom_site_refinement_flags
Ag1 Ag 2.0000 2.0000 1.0000 0.0488(4) Uani 1 2 d S
Ag2 Ag 0.0000 1.0000 0.5000 0.0640(4) Uani 1 2 d S
S100 S 0.2428(3) 0.81283(18) 0.0672(2) 0.0434(6) Uani 1 1 d .
O101 O 0.1544(8) 0.8568(5) 0.1473(5) 0.0612(18) Uani 1 1 d .
O102 O 0.4249(8) 0.8637(5) 0.1110(6) 0.070(2) Uani 1 1 d .
O103 O 0.1779(8) 0.8241(5) -0.0475(5) 0.0575(17) Uani 1 1 d .
C101 C 0.1894(10) 0.6467(6) 0.0459(7) 0.0334(19) Uani 1 1 d .
C102 C 0.3215(10) 0.6009(7) 0.0679(7) 0.042(2) Uani 1 1 d .
H102 H 0.4340 0.6557 0.0931 0.051 Uiso 1 1 calc R
C103 C 0.2870(10) 0.4740(7) 0.0524(8) 0.047(2) Uani 1 1 d .
H103 H 0.3774 0.4438 0.0675 0.057 Uiso 1 1 calc R
C104 C 0.0164(10) 0.5667(6) 0.0084(6) 0.0320(19) Uani 1 1 d .
C105 C -0.1259(11) 0.6078(7) -0.0161(7) 0.042(2) Uani 1 1 d .
H105 H -0.1074 0.6932 -0.0068 0.050 Uiso 1 1 calc R
O1 O 1.0989(8) 1.3423(8) 0.4535(6) 0.100(3) Uani 1 1 d .
C1 C 1.0716(10) 1.3837(8) 0.5440(8) 0.047(2) Uani 1 1 d .
C2 C 1.1966(10) 1.4884(7) 0.6451(7) 0.041(2) Uani 1 1 d .
C3 C 1.1074(11) 1.5147(9) 0.7361(8) 0.061(3) Uani 1 1 d .
H3A H 1.1011 1.5990 0.7480 0.073 Uiso 1 1 calc .
H3B H 1.1699 1.5090 0.8089 0.073 Uiso 1 1 calc .
C4 C 0.9300(11) 1.4178(8) 0.6949(8) 0.058(3) Uani 1 1 d .
H4A H 0.9166 1.3647 0.7459 0.069 Uiso 1 1 calc .
H4B H 0.8450 1.4591 0.6939 0.069 Uiso 1 1 calc .
C5 C 0.9085(10) 1.3403(7) 0.5755(7) 0.041(2) Uani 1 1 d .
C6 C 1.3530(9) 1.5417(8) 0.6403(7) 0.046(2) Uani 1 1 d .
H6 H 1.3777 1.5055 0.5737 0.056 Uiso 1 1 calc R
C7 C 0.7726(10) 1.2468(8) 0.4951(7) 0.047(2) Uani 1 1 d .
H7 H 0.7931 1.2127 0.4262 0.056 Uiso 1 1 calc R
N11 N 1.7790(5) 1.8494(4) 0.8782(4) 0.0473(18) Uani 1 1 d GU
C11 C 1.7963(5) 1.7745(5) 0.7800(5) 0.051(2) Uani 1 1 d GU
H11 H 1.9021 1.7906 0.7652 0.061 Uiso 1 1 calc R
C12 C 1.6552(6) 1.6755(4) 0.7037(4) 0.046(2) Uani 1 1 d GU
H12 H 1.6668 1.6254 0.6380 0.055 Uiso 1 1 calc R
C13 C 1.4970(5) 1.6514(4) 0.7258(4) 0.039(2) Uani 1 1 d GU
C14 C 1.4797(4) 1.7263(4) 0.8240(5) 0.044(2) Uani 1 1 d GU
H14 H 1.3738 1.7102 0.8388 0.053 Uiso 1 1 calc R
C15 C 1.6207(6) 1.8253(4) 0.9003(4) 0.051(2) Uani 1 1 d GU
H15 H 1.6092 1.8754 0.9660 0.061 Uiso 1 1 calc R
N21 N 0.2457(7) 1.0842(5) 0.5086(6) 0.0344(17) Uani 1 1 d .
C21 C 0.3737(12) 1.1777(10) 0.5921(9) 0.068(3) Uani 1 1 d .
H21 H 0.3429 1.2115 0.6567 0.082 Uiso 1 1 calc R
C22 C 0.5417(11) 1.2309(9) 0.5976(8) 0.063(3) Uani 1 1 d .
H22 H 0.6167 1.2919 0.6644 0.076 Uiso 1 1 calc R
C23 C 0.6008(10) 1.1933(7) 0.5019(7) 0.041(2) Uani 1 1 d .
C24 C 0.4805(11) 1.1003(7) 0.4063(7) 0.043(2) Uani 1 1 d .
H24 H 0.5105 1.0721 0.3397 0.051 Uiso 1 1 calc R
C25 C 0.3153(10) 1.0507(8) 0.4123(8) 0.052(2) Uani 1 1 d .
H25 H 0.2391 0.9882 0.3469 0.062 Uiso 1 1 calc R
O1W O 0.2550(9) 0.9573(7) -0.2038(6) 0.089(2) Uani 1 1 d .
O2W O -0.1148(10) 0.8566(9) 0.2487(7) 0.112(3) Uani 1 1 d .

loop_
_atom_site_aniso_label
_atom_site_aniso_U_11
_atom_site_aniso_U_22
_atom_site_aniso_U_33
_atom_site_aniso_U_23
_atom_site_aniso_U_13
_atom_site_aniso_U_12
Ag1 0.0305(6) 0.0338(5) 0.0593(8) -0.0030(5) 0.0020(5) -0.0030(4)
Ag2 0.0227(6) 0.0698(7) 0.0808(9) 0.0131(6) 0.0161(5) -0.0070(5)
S100 0.0389(13) 0.0304(10) 0.0542(16) 0.0077(10) 0.0160(12) 0.0031(9)
O101 0.068(4) 0.038(3) 0.069(5) -0.010(3) 0.038(4) 0.012(3)
O102 0.039(4) 0.040(3) 0.112(6) 0.008(3) 0.016(4) -0.001(3)
O103 0.067(4) 0.048(3) 0.064(5) 0.029(3) 0.022(4) 0.018(3)
C101 0.036(5) 0.024(4) 0.035(5) 0.006(3) 0.009(4) 0.004(3)
C102 0.031(5) 0.045(5) 0.043(6) 0.015(4) 0.007(4) 0.004(4)
C103 0.027(5) 0.049(5) 0.074(7) 0.029(5) 0.011(5) 0.021(4)
C104 0.030(5) 0.038(4) 0.027(5) 0.010(4) 0.005(4) 0.010(4)
C105 0.044(6) 0.031(4) 0.050(6) 0.014(4) 0.007(5) 0.015(4)
O1 0.041(4) 0.143(7) 0.054(5) -0.036(4) 0.026(4) -0.021(4)
C1 0.025(5) 0.058(5) 0.041(6) 0.004(5) 0.009(4) -0.002(4)
C2 0.029(5) 0.052(5) 0.034(5) 0.010(4) 0.010(4) 0.002(4)
C3 0.036(5) 0.078(6) 0.047(6) 0.000(5) 0.015(5) -0.004(5)
C4 0.036(5) 0.074(6) 0.041(6) -0.002(5) 0.018(5) -0.006(5)
C5 0.025(5) 0.056(5) 0.040(6) 0.015(4) 0.014(4) 0.006(4)
C6 0.020(4) 0.070(6) 0.035(5) 0.006(4) 0.007(4) 0.002(4)
C7 0.037(5) 0.055(5) 0.028(5) 0.001(4) 0.004(4) -0.003(4)
N11 0.009(3) 0.039(4) 0.091(6) 0.036(3) 0.004(3) -0.002(3)
C11 0.032(5) 0.053(5) 0.066(7) 0.017(4) 0.020(4) 0.008(4)
C12 0.030(4) 0.056(5) 0.044(5) 0.011(4) 0.014(4) 0.002(4)
C13 0.030(4) 0.038(4) 0.038(5) 0.007(3) 0.006(4) -0.001(3)
C14 0.020(4) 0.043(4) 0.062(6) 0.006(4) 0.015(4) 0.004(3)
C15 0.041(5) 0.040(5) 0.055(6) 0.001(4) 0.014(4) -0.004(4)
N21 0.019(3) 0.014(3) 0.047(5) -0.006(3) -0.021(3) 0.003(2)
C21 0.036(6) 0.100(8) 0.069(8) 0.014(6) 0.035(6) 0.017(5)
C22 0.043(6) 0.074(6) 0.044(6) -0.007(5) 0.020(5) -0.011(5)
C23 0.025(4) 0.052(5) 0.041(6) 0.016(4) 0.007(4) 0.002(4)
C24 0.048(6) 0.039(4) 0.040(6) 0.016(4) 0.014(5) 0.010(4)
C25 0.024(5) 0.054(5) 0.061(7) 0.015(5) 0.004(5) -0.004(4)
O1W 0.063(5) 0.091(5) 0.077(5) 0.021(4) 0.008(4) -0.018(4)
O2W 0.085(6) 0.179(8) 0.094(6) 0.048(6) 0.061(5) 0.046(6)

loop_
_atom_type_symbol
_atom_type_description
_atom_type_scat_dispersion_real
_atom_type_scat_dispersion_imag
_atom_type_scat_source
C C 0.0033 0.0016 'International Tables Vol C Tables 4.2.6.8 and 6.1.1.4'
H H 0.0000 0.0000 'International Tables Vol C Tables 4.2.6.8 and 6.1.1.4'
Ag Ag -0.8971 1.1015 'International Tables Vol C Tables 4.2.6.8 and 6.1.1.4'
N N 0.0061 0.0033 'International Tables Vol C Tables 4.2.6.8 and 6.1.1.4'
O O 0.0106 0.0060 'International Tables Vol C Tables 4.2.6.8 and 6.1.1.4'
S S 0.1246 0.1234 'International Tables Vol C Tables 4.2.6.8 and 6.1.1.4'

loop_
_geom_angle_atom_site_label_1
_geom_angle_atom_site_label_2
_geom_angle_atom_site_label_3
_geom_angle
_geom_angle_site_symmetry_1
_geom_angle_site_symmetry_3
N11 Ag1 N11 180.0 2_997 .
N21 Ag2 N21 180.0 . 2_576
O102 S100 O101 113.9(4) . .
O102 S100 O103 113.6(4) . .
O101 S100 O103 112.1(4) . .
O102 S100 C101 105.3(4) . .
O101 S100 C101 106.6(3) . .
O103 S100 C101 104.3(4) . .
C102 C101 C104 121.9(6) . .
C102 C101 S100 117.6(6) . .
C104 C101 S100 120.5(6) . .
C101 C102 C103 119.8(7) . .
C101 C102 H102 120.1 . .
C103 C102 H102 120.1 . .
C105 C103 C102 121.7(8) 2_565 .
C105 C103 H103 119.2 2_565 .
C102 C103 H103 119.2 . .
C101 C104 C105 124.8(7) . .
C101 C104 C104 117.2(9) . 2_565
C105 C104 C104 118.0(8) . 2_565
C103 C105 C104 121.4(7) 2_565 .
C103 C105 H105 119.3 2_565 .
C104 C105 H105 119.3 . .
O1 C1 C2 125.8(7) . .
O1 C1 C5 126.8(8) . .
C2 C1 C5 107.4(7) . .
C6 C2 C1 119.5(8) . .
C6 C2 C3 132.2(8) . .
C1 C2 C3 108.3(7) . .
C2 C3 C4 107.8(7) . .
C2 C3 H3A 110.1 . .
C4 C3 H3A 110.1 . .
C2 C3 H3B 110.1 . .
C4 C3 H3B 110.1 . .
H3A C3 H3B 108.5 . .
C5 C4 C3 107.1(7) . .
C5 C4 H4A 110.3 . .
C3 C4 H4A 110.3 . .
C5 C4 H4B 110.3 . .
C3 C4 H4B 110.3 . .
H4A C4 H4B 108.6 . .
C7 C5 C1 118.4(8) . .
C7 C5 C4 132.4(7) . .
C1 C5 C4 109.1(7) . .
C2 C6 C13 129.8(8) . .
C2 C6 H6 115.1 . .
C13 C6 H6 115.1 . .
C5 C7 C23 129.0(8) . .
C5 C7 H7 115.5 . .
C23 C7 H7 115.5 . .
C11 N11 C15 120.0 . .
C11 N11 Ag1 120.1(3) . .
C15 N11 Ag1 119.9(3) . .
N11 C11 C12 120.0 . .
N11 C11 H11 120.0 . .
C12 C11 H11 120.0 . .
C13 C12 C11 120.0 . .
C13 C12 H12 120.0 . .
C11 C12 H12 120.0 . .
C12 C13 C14 120.0 . .
C12 C13 C6 116.4(4) . .
C14 C13 C6 123.6(4) . .
C15 C14 C13 120.0 . .
C15 C14 H14 120.0 . .
C13 C14 H14 120.0 . .
C14 C15 N11 120.0 . .
C14 C15 H15 120.0 . .
N11 C15 H15 120.0 . .
C21 N21 C25 106.5(7) . .
C21 N21 Ag2 131.6(6) . .
C25 N21 Ag2 121.9(5) . .
C22 C21 N21 130.5(9) . .
C22 C21 H21 114.7 . .
N21 C21 H21 114.7 . .
C21 C22 C23 119.9(9) . .
C21 C22 H22 120.0 . .
C23 C22 H22 120.0 . .
C24 C23 C22 116.2(7) . .
C24 C23 C7 118.7(8) . .
C22 C23 C7 125.0(8) . .
C23 C24 C25 118.6(8) . .
C23 C24 H24 120.7 . .
C25 C24 H24 120.7 . .
C24 C25 N21 128.1(8) . .
C24 C25 H25 115.9 . .
N21 C25 H25 115.9 . .

loop_
_geom_bond_atom_site_label_1
_geom_bond_atom_site_label_2
_geom_bond_distance
_geom_bond_site_symmetry_2
Ag1 N11 2.166(3) 2_997
Ag1 N11 2.166(3) .
Ag2 N21 2.010(6) .
Ag2 N21 2.010(6) 2_576
S100 O102 1.429(6) .
S100 O101 1.450(6) .
S100 O103 1.457(6) .
S100 C101 1.786(7) .
C101 C102 1.372(11) .
C101 C104 1.415(10) .
C102 C103 1.370(10) .
C102 H102 0.9300 .
C103 C105 1.344(10) 2_565
C103 H103 0.9300 .
C104 C105 1.418(10) .
C104 C104 1.445(14) 2_565
C105 C103 1.344(10) 2_565
C105 H105 0.9300 .
O1 C1 1.212(10) .
C1 C2 1.494(11) .
C1 C5 1.496(10) .
C2 C6 1.318(10) .
C2 C3 1.502(11) .
C3 C4 1.509(11) .
C3 H3A 0.9700 .
C3 H3B 0.9700 .
C4 C5 1.495(12) .
C4 H4A 0.9700 .
C4 H4B 0.9700 .
C5 C7 1.361(10) .
C6 C13 1.496(8) .
C6 H6 0.9300 .
C7 C23 1.444(10) .
C7 H7 0.9300 .
N11 C11 1.3900 .
N11 C15 1.3900 .
C11 C12 1.3900 .
C11 H11 0.9300 .
C12 C13 1.3900 .
C12 H12 0.9300 .
C13 C14 1.3900 .
C14 C15 1.3900 .
C14 H14 0.9300 .
C15 H15 0.9300 .
N21 C21 1.346(11) .
N21 C25 1.459(11) .
C21 C22 1.367(11) .
C21 H21 0.9300 .
C22 C23 1.406(12) .
C22 H22 0.9300 .
C23 C24 1.391(11) .
C24 C25 1.383(10) .
C24 H24 0.9300 .
C25 H25 0.9300 .
